data_4038202
loop_
_publ_author_name
'Chen, Yuepeng'
'Liu, Xinglei'
'Shi, Wei'
'Zheng, Shilong'
'Wang, Guangdi'
'He, Ling'

_publ_section_title
;
 One-Pot Synthesis of Seven-Membered Heterocyclic Derivatives of
 Diazepines Involving Copper-Catalyzed Rearrangement Cascade
 Allyl-Amination.
;
_journal_name_full 'The Journal of organic chemistry'
_journal_paper_doi 10.1021/acs.joc.9b02710
_journal_year 2020
_chemical_formula_sum 'C18 H18 N2 O'
_chemical_formula_weight 278.34
_space_group_crystal_system monoclinic
_space_group_IT_number 14
_space_group_name_Hall '-P 2ybc'
_space_group_name_H-M_alt 'P 1 21/c 1'
_atom_sites_solution_hydrogens mixed
_audit_creation_method SHELXL-2013
_cell_angle_alpha 90
_cell_angle_beta 96.144(5)
_cell_angle_gamma 90
_cell_formula_units_Z 4
_cell_length_a 7.1061(18)
_cell_length_b 11.735(3)
_cell_length_c 18.004(4)
_cell_measurement_reflns_used 2168
_cell_measurement_temperature 293(2)
_cell_measurement_theta_max 47.463
_cell_measurement_theta_min 5.724
_cell_volume 1492.7(6)
_computing_cell_refinement 'Bruker SMART'
_computing_data_collection 'Bruker SMART'
_computing_data_reduction 'Bruker SHELXTL'
_computing_molecular_graphics 'Bruker SHELXTL'
_computing_publication_material 'Bruker SHELXTL'
_computing_structure_refinement 'SHELXL-2013 (Sheldrick, 2013)'
_computing_structure_solution 'Bruker SHELXTL'
_diffrn_ambient_temperature 293(2)
_diffrn_measured_fraction_theta_full 0.998
_diffrn_measured_fraction_theta_max 0.998
_diffrn_measurement_device_type 'CCD area detector'
_diffrn_measurement_method 'phi and omega scans'
_diffrn_radiation_type MoK\a
_diffrn_radiation_wavelength 0.71073
_diffrn_reflns_av_R_equivalents 0.0364
_diffrn_reflns_av_unetI/netI 0.0377
_diffrn_reflns_Laue_measured_fraction_full 0.998
_diffrn_reflns_Laue_measured_fraction_max 0.998
_diffrn_reflns_limit_h_max 8
_diffrn_reflns_limit_h_min -8
_diffrn_reflns_limit_k_max 11
_diffrn_reflns_limit_k_min -14
_diffrn_reflns_limit_l_max 22
_diffrn_reflns_limit_l_min -22
_diffrn_reflns_number 8686
_diffrn_reflns_point_group_measured_fraction_full 0.998
_diffrn_reflns_point_group_measured_fraction_max 0.998
_diffrn_reflns_theta_full 25.242
_diffrn_reflns_theta_max 25.997
_diffrn_reflns_theta_min 2.075
_exptl_absorpt_coefficient_mu 0.078
_exptl_absorpt_correction_T_max 0.7456
_exptl_absorpt_correction_T_min 0.6722
_exptl_absorpt_correction_type multi-scan
_exptl_absorpt_process_details sadabs
_exptl_crystal_colour colorless
_exptl_crystal_density_diffrn 1.239
_exptl_crystal_description prismatic
_exptl_crystal_F_000 592
_exptl_crystal_size_max 0.220
_exptl_crystal_size_mid 0.170
_exptl_crystal_size_min 0.130
_refine_diff_density_max 0.122
_refine_diff_density_min -0.175
_refine_diff_density_rms 0.034
_refine_ls_extinction_method none
_refine_ls_goodness_of_fit_ref 1.048
_refine_ls_hydrogen_treatment mixed
_refine_ls_matrix_type full
_refine_ls_number_parameters 195
_refine_ls_number_reflns 2926
_refine_ls_number_restraints 1
_refine_ls_restrained_S_all 1.049
_refine_ls_R_factor_all 0.0664
_refine_ls_R_factor_gt 0.0481
_refine_ls_shift/su_max 0.000
_refine_ls_shift/su_mean 0.000
_refine_ls_structure_factor_coef Fsqd
_refine_ls_weighting_details 'w=1/[\s^2^(Fo^2^)+(0.0566P)^2^+0.1165P] where P=(Fo^2^+2Fc^2^)/3'
_refine_ls_weighting_scheme calc
_refine_ls_wR_factor_gt 0.1135
_refine_ls_wR_factor_ref 0.1223
_reflns_Friedel_coverage 0.000
_reflns_number_gt 2173
_reflns_number_total 2926
_reflns_threshold_expression 'I > 2\s(I)'
_cod_data_source_file jo9b02710_si_001.cif
_cod_data_source_block cd16594
_cod_original_sg_symbol_H-M 'P 21/c'
_cod_database_code 4038202
_shelx_space_group_comment
; 
The symmetry employed for this shelxl refinement is uniquely defined 
by the following loop, which should always be used as a source of 
symmetry information in preference to the above space-group names. 
They are only intended as comments. 
;
_shelx_estimated_absorpt_t_min 0.983
_shelx_estimated_absorpt_t_max 0.990
_shelxl_version_number 2013-4

loop_
_space_group_symop_operation_xyz
'x, y, z'
'-x, y+1/2, -z+1/2'
'-x, -y, -z'
'x, -y-1/2, z-1/2'

loop_
_atom_site_label
_atom_site_type_symbol
_atom_site_fract_x
_atom_site_fract_y
_atom_site_fract_z
_atom_site_U_iso_or_equiv
_atom_site_adp_type
_atom_site_occupancy
_atom_site_site_symmetry_order
_atom_site_calc_flag
_atom_site_refinement_flags_posn
_atom_site_refinement_flags_adp
_atom_site_refinement_flags_occupancy
_atom_site_disorder_assembly
_atom_site_disorder_group
N1 N 0.11039(17) 0.63395(10) 0.22646(7) 0.0441(3) Uani 1 1 d . . . . .
N2 N 0.4297(2) 0.79517(12) 0.23287(8) 0.0547(4) Uani 1 1 d . . . . .
O1 O 0.23893(15) 0.46652(9) 0.26666(6) 0.0553(3) Uani 1 1 d . . . . .
C1 C 0.4777(2) 0.73411(12) 0.29769(8) 0.0440(4) Uani 1 1 d . . . . .
C2 C 0.6372(2) 0.77023(14) 0.34431(9) 0.0553(5) Uani 1 1 d . . . . .
H2 H 0.6994 0.8363 0.3323 0.066 Uiso 1 1 calc R U . . .
C3 C 0.7034(3) 0.71107(16) 0.40678(10) 0.0682(6) Uani 1 1 d . . . . .
H3 H 0.8091 0.7377 0.4367 0.082 Uiso 1 1 calc R U . . .
C4 C 0.6160(3) 0.61254(17) 0.42613(10) 0.0708(6) Uani 1 1 d . . . . .
H4 H 0.6597 0.5732 0.4694 0.085 Uiso 1 1 calc R U . . .
C5 C 0.4643(3) 0.57373(15) 0.38055(9) 0.0577(5) Uani 1 1 d . . . . .
H5 H 0.4068 0.5061 0.3928 0.069 Uiso 1 1 calc R U . . .
C6 C 0.3920(2) 0.63183(13) 0.31619(8) 0.0432(4) Uani 1 1 d . . . . .
C7 C 0.2423(2) 0.57115(13) 0.26810(8) 0.0431(4) Uani 1 1 d . . . . .
C8 C 0.0950(2) 0.75631(13) 0.23912(9) 0.0513(4) Uani 1 1 d . . . . .
H8A H 0.1122 0.7711 0.2924 0.062 Uiso 1 1 calc R U . . .
H8B H -0.0311 0.7815 0.2202 0.062 Uiso 1 1 calc R U . . .
C9 C 0.2389(2) 0.82417(13) 0.20175(9) 0.0510(5) Uani 1 1 d . . . . .
H9 H 0.2196 0.9042 0.2145 0.061 Uiso 1 1 calc R U . . .
C10 C 0.2107(3) 0.81671(15) 0.11821(10) 0.0622(5) Uani 1 1 d . U . . .
C11 C 0.3376(4) 0.77453(18) 0.07903(12) 0.0836(6) Uani 1 1 d . U . . .
H11A H 0.3167 0.7744 0.0271 0.100 Uiso 1 1 calc R U . . .
H11B H 0.4492 0.7445 0.1029 0.100 Uiso 1 1 calc R U . . .
C12 C 0.0296(4) 0.8659(2) 0.08261(13) 0.1073(9) Uani 1 1 d . . . . .
H12A H 0.0345 0.8718 0.0297 0.161 Uiso 1 1 calc R U . . .
H12B H 0.0113 0.9402 0.1029 0.161 Uiso 1 1 calc R U . . .
H12C H -0.0737 0.8173 0.0923 0.161 Uiso 1 1 calc R U . . .
C13 C -0.0318(2) 0.57676(12) 0.17745(8) 0.0435(4) Uani 1 1 d . . . . .
C14 C -0.2185(2) 0.58539(15) 0.18943(10) 0.0580(5) Uani 1 1 d . . . . .
H14 H -0.2531 0.6294 0.2287 0.070 Uiso 1 1 calc R U . . .
C15 C -0.3545(3) 0.52895(17) 0.14338(12) 0.0700(6) Uani 1 1 d . . . . .
H15 H -0.4811 0.5356 0.1515 0.084 Uiso 1 1 calc R U . . .
C16 C -0.3057(3) 0.46341(16) 0.08603(11) 0.0665(5) Uani 1 1 d . . . . .
H16 H -0.3984 0.4250 0.0553 0.080 Uiso 1 1 calc R U . . .
C17 C -0.1201(3) 0.45458(15) 0.07404(10) 0.0620(5) Uani 1 1 d . . . . .
H17 H -0.0861 0.4095 0.0351 0.074 Uiso 1 1 calc R U . . .
C18 C 0.0178(2) 0.51200(14) 0.11913(9) 0.0510(4) Uani 1 1 d . . . . .
H18 H 0.1439 0.5068 0.1100 0.061 Uiso 1 1 calc R U . . .
H2A H 0.511(3) 0.8516(15) 0.2283(9) 0.058(5) Uiso 1 1 d . . . . .

loop_
_atom_site_aniso_label
_atom_site_aniso_U_11
_atom_site_aniso_U_22
_atom_site_aniso_U_33
_atom_site_aniso_U_23
_atom_site_aniso_U_13
_atom_site_aniso_U_12
N1 0.0388(7) 0.0377(7) 0.0536(8) -0.0035(6) -0.0051(6) 0.0046(5)
N2 0.0510(9) 0.0492(8) 0.0604(9) 0.0119(7) -0.0108(7) -0.0064(7)
O1 0.0564(7) 0.0376(6) 0.0686(7) 0.0005(5) -0.0088(6) 0.0014(5)
C1 0.0442(9) 0.0417(8) 0.0441(8) -0.0048(7) -0.0040(7) 0.0072(7)
C2 0.0538(10) 0.0483(10) 0.0604(10) -0.0033(8) -0.0088(8) -0.0034(8)
C3 0.0635(12) 0.0700(12) 0.0644(11) -0.0006(9) -0.0237(10) -0.0048(9)
C4 0.0748(13) 0.0733(13) 0.0580(11) 0.0160(9) -0.0216(10) -0.0043(10)
C5 0.0615(11) 0.0543(10) 0.0546(10) 0.0077(8) -0.0057(9) -0.0017(8)
C6 0.0417(9) 0.0412(8) 0.0454(8) -0.0028(7) -0.0016(7) 0.0051(7)
C7 0.0406(9) 0.0398(9) 0.0487(9) -0.0010(7) 0.0032(7) 0.0036(7)
C8 0.0472(10) 0.0433(9) 0.0607(10) -0.0073(8) -0.0072(8) 0.0122(7)
C9 0.0548(10) 0.0354(8) 0.0585(10) -0.0021(7) -0.0144(8) 0.0023(7)
C10 0.0742(13) 0.0490(10) 0.0585(11) 0.0047(8) -0.0159(9) -0.0128(9)
C11 0.1157(19) 0.0734(14) 0.0602(12) 0.0001(10) 0.0027(12) -0.0130(13)
C12 0.0926(18) 0.135(2) 0.0836(15) 0.0321(15) -0.0403(14) -0.0061(15)
C13 0.0407(9) 0.0396(8) 0.0483(9) 0.0050(7) -0.0034(7) 0.0018(7)
C14 0.0417(10) 0.0600(11) 0.0722(12) -0.0018(9) 0.0059(8) 0.0031(8)
C15 0.0394(10) 0.0769(13) 0.0918(15) 0.0053(12) -0.0026(10) -0.0061(9)
C16 0.0589(12) 0.0684(12) 0.0669(12) 0.0061(10) -0.0173(10) -0.0178(10)
C17 0.0715(13) 0.0621(11) 0.0502(10) -0.0026(8) -0.0035(9) -0.0091(9)
C18 0.0461(10) 0.0543(10) 0.0519(10) 0.0000(8) 0.0015(8) -0.0013(7)

loop_
_atom_type_symbol
_atom_type_description
_atom_type_scat_dispersion_real
_atom_type_scat_dispersion_imag
_atom_type_scat_source
C C 0.0033 0.0016 'International Tables Vol C Tables 4.2.6.8 and 6.1.1.4'
H H 0.0000 0.0000 'International Tables Vol C Tables 4.2.6.8 and 6.1.1.4'
N N 0.0061 0.0033 'International Tables Vol C Tables 4.2.6.8 and 6.1.1.4'
O O 0.0106 0.0060 'International Tables Vol C Tables 4.2.6.8 and 6.1.1.4'

loop_
_geom_angle_atom_site_label_1
_geom_angle_atom_site_label_2
_geom_angle_atom_site_label_3
_geom_angle
_geom_angle_site_symmetry_1
_geom_angle_site_symmetry_3
_geom_angle_publ_flag
C7 N1 C13 119.08(12) . . ?
C7 N1 C8 120.52(11) . . ?
C13 N1 C8 119.78(11) . . ?
C1 N2 C9 125.76(15) . . ?
C1 N2 H2A 111.0(11) . . ?
C9 N2 H2A 112.4(11) . . ?
N2 C1 C2 117.40(15) . . ?
N2 C1 C6 124.79(13) . . ?
C2 C1 C6 117.43(13) . . ?
C3 C2 C1 121.75(16) . . ?
C3 C2 H2 119.1 . . ?
C1 C2 H2 119.1 . . ?
C2 C3 C4 120.82(16) . . ?
C2 C3 H3 119.6 . . ?
C4 C3 H3 119.6 . . ?
C5 C4 C3 118.59(16) . . ?
C5 C4 H4 120.7 . . ?
C3 C4 H4 120.7 . . ?
C4 C5 C6 122.34(17) . . ?
C4 C5 H5 118.8 . . ?
C6 C5 H5 118.8 . . ?
C5 C6 C1 119.02(14) . . ?
C5 C6 C7 115.38(14) . . ?
C1 C6 C7 125.18(13) . . ?
O1 C7 N1 121.44(13) . . ?
O1 C7 C6 120.30(13) . . ?
N1 C7 C6 118.26(13) . . ?
N1 C8 C9 112.57(14) . . ?
N1 C8 H8A 109.1 . . ?
C9 C8 H8A 109.1 . . ?
N1 C8 H8B 109.1 . . ?
C9 C8 H8B 109.1 . . ?
H8A C8 H8B 107.8 . . ?
N2 C9 C10 113.13(16) . . ?
N2 C9 C8 110.70(13) . . ?
C10 C9 C8 113.10(13) . . ?
N2 C9 H9 106.5 . . ?
C10 C9 H9 106.5 . . ?
C8 C9 H9 106.5 . . ?
C11 C10 C12 122.1(2) . . ?
C11 C10 C9 122.72(18) . . ?
C12 C10 C9 115.2(2) . . ?
C10 C11 H11A 120.0 . . ?
C10 C11 H11B 120.0 . . ?
H11A C11 H11B 120.0 . . ?
C10 C12 H12A 109.5 . . ?
C10 C12 H12B 109.5 . . ?
H12A C12 H12B 109.5 . . ?
C10 C12 H12C 109.5 . . ?
H12A C12 H12C 109.5 . . ?
H12B C12 H12C 109.5 . . ?
C14 C13 C18 119.55(15) . . ?
C14 C13 N1 119.90(15) . . ?
C18 C13 N1 120.55(14) . . ?
C13 C14 C15 119.97(18) . . ?
C13 C14 H14 120.0 . . ?
C15 C14 H14 120.0 . . ?
C16 C15 C14 120.69(18) . . ?
C16 C15 H15 119.7 . . ?
C14 C15 H15 119.7 . . ?
C15 C16 C17 119.47(17) . . ?
C15 C16 H16 120.3 . . ?
C17 C16 H16 120.3 . . ?
C16 C17 C18 120.53(18) . . ?
C16 C17 H17 119.7 . . ?
C18 C17 H17 119.7 . . ?
C13 C18 C17 119.78(17) . . ?
C13 C18 H18 120.1 . . ?
C17 C18 H18 120.1 . . ?

loop_
_geom_bond_atom_site_label_1
_geom_bond_atom_site_label_2
_geom_bond_distance
_geom_bond_site_symmetry_2
_geom_bond_publ_flag
N1 C7 1.3541(18) . ?
N1 C13 1.4348(18) . ?
N1 C8 1.4598(19) . ?
N2 C1 1.3807(19) . ?
N2 C9 1.451(2) . ?
N2 H2A 0.891(18) . ?
O1 C7 1.2283(18) . ?
C1 C2 1.402(2) . ?
C1 C6 1.402(2) . ?
C2 C3 1.362(2) . ?
C2 H2 0.9300 . ?
C3 C4 1.375(3) . ?
C3 H3 0.9300 . ?
C4 C5 1.362(2) . ?
C4 H4 0.9300 . ?
C5 C6 1.394(2) . ?
C5 H5 0.9300 . ?
C6 C7 1.480(2) . ?
C8 C9 1.510(2) . ?
C8 H8A 0.9700 . ?
C8 H8B 0.9700 . ?
C9 C10 1.499(3) . ?
C9 H9 0.9800 . ?
C10 C11 1.301(3) . ?
C10 C12 1.491(3) . ?
C11 H11A 0.9300 . ?
C11 H11B 0.9300 . ?
C12 H12A 0.9600 . ?
C12 H12B 0.9600 . ?
C12 H12C 0.9600 . ?
C13 C14 1.371(2) . ?
C13 C18 1.372(2) . ?
C14 C15 1.374(2) . ?
C14 H14 0.9300 . ?
C15 C16 1.362(3) . ?
C15 H15 0.9300 . ?
C16 C17 1.363(3) . ?
C16 H16 0.9300 . ?
C17 C18 1.379(2) . ?
C17 H17 0.9300 . ?
C18 H18 0.9300 . ?

loop_
_geom_hbond_atom_site_label_D
_geom_hbond_atom_site_label_H
_geom_hbond_atom_site_label_A
_geom_hbond_distance_DH
_geom_hbond_distance_HA
_geom_hbond_distance_DA
_geom_hbond_angle_DHA
_geom_hbond_site_symmetry_A
N2 H2A O1 0.891(18) 2.222(18) 3.096(2) 166.7(15) 2_655
C8 H8B O1 0.97 2.65 3.417(2) 136.2 2
C2 H2 O1 0.93 2.42 3.233(2) 145.6 2_655

loop_
_geom_torsion_atom_site_label_1
_geom_torsion_atom_site_label_2
_geom_torsion_atom_site_label_3
_geom_torsion_atom_site_label_4
_geom_torsion
_geom_torsion_site_symmetry_1
_geom_torsion_site_symmetry_2
_geom_torsion_site_symmetry_3
_geom_torsion_site_symmetry_4
_geom_torsion_publ_flag
C9 N2 C1 C2 -140.20(16) . . . . ?
C9 N2 C1 C6 47.2(2) . . . . ?
N2 C1 C2 C3 -175.45(17) . . . . ?
C6 C1 C2 C3 -2.3(3) . . . . ?
C1 C2 C3 C4 0.5(3) . . . . ?
C2 C3 C4 C5 1.5(3) . . . . ?
C3 C4 C5 C6 -1.6(3) . . . . ?
C4 C5 C6 C1 -0.2(3) . . . . ?
C4 C5 C6 C7 172.73(18) . . . . ?
N2 C1 C6 C5 174.75(16) . . . . ?
C2 C1 C6 C5 2.1(2) . . . . ?
N2 C1 C6 C7 2.5(3) . . . . ?
C2 C1 C6 C7 -170.09(15) . . . . ?
C13 N1 C7 O1 -2.5(2) . . . . ?
C8 N1 C7 O1 168.42(15) . . . . ?
C13 N1 C7 C6 177.76(14) . . . . ?
C8 N1 C7 C6 -11.3(2) . . . . ?
C5 C6 C7 O1 -28.9(2) . . . . ?
C1 C6 C7 O1 143.59(16) . . . . ?
C5 C6 C7 N1 150.84(15) . . . . ?
C1 C6 C7 N1 -36.7(2) . . . . ?
C7 N1 C8 C9 81.12(18) . . . . ?
C13 N1 C8 C9 -108.01(15) . . . . ?
C1 N2 C9 C10 -141.34(16) . . . . ?
C1 N2 C9 C8 -13.2(2) . . . . ?
N1 C8 C9 N2 -63.28(16) . . . . ?
N1 C8 C9 C10 64.88(17) . . . . ?
N2 C9 C10 C11 8.3(2) . . . . ?
C8 C9 C10 C11 -118.6(2) . . . . ?
N2 C9 C10 C12 -169.17(16) . . . . ?
C8 C9 C10 C12 63.9(2) . . . . ?
C7 N1 C13 C14 116.28(17) . . . . ?
C8 N1 C13 C14 -54.7(2) . . . . ?
C7 N1 C13 C18 -62.8(2) . . . . ?
C8 N1 C13 C18 126.20(16) . . . . ?
C18 C13 C14 C15 0.3(2) . . . . ?
N1 C13 C14 C15 -178.79(15) . . . . ?
C13 C14 C15 C16 0.5(3) . . . . ?
C14 C15 C16 C17 -0.5(3) . . . . ?
C15 C16 C17 C18 -0.5(3) . . . . ?
C14 C13 C18 C17 -1.2(2) . . . . ?
N1 C13 C18 C17 177.88(14) . . . . ?
C16 C17 C18 C13 1.3(3) . . . . ?
